data_7101158
loop_
_publ_author_name
'Sonia Nieto'
'Julio Perez'
'Victor Riera'
'Daniel Miguel'
'Celedonio Alvarez'

_publ_section_title
;
Cationic fac-tris(pyrazole) complexes as anion
receptors.
;
_journal_issue 4
_journal_name_full 'Chemical Communications'
_journal_paper_doi 10.1039/b414407d
_journal_year 2005
_chemical_formula_sum 'C26 H32 Cl2 N8 O6 Re2'
_chemical_formula_weight 995.90
_chemical_name_systematic
;
?
;
_space_group_IT_number 14
_symmetry_cell_setting monoclinic
_symmetry_space_group_name_Hall '-P 2ybc'
_symmetry_space_group_name_H-M 'P 1 21/c 1'
_atom_sites_solution_hydrogens geom
_atom_sites_solution_primary direct
_atom_sites_solution_secondary difmap
_audit_creation_method SHELXL-97
_cell_angle_alpha 90.00
_cell_angle_beta 97.329(4)
_cell_angle_gamma 90.00
_cell_formula_units_Z 4
_cell_length_a 13.765(3)
_cell_length_b 18.596(4)
_cell_length_c 13.707(3)
_cell_measurement_temperature 296(2)
_cell_volume 3479.8(13)
_computing_cell_refinement 'Bruker SMART'
_computing_data_collection 'Bruker SMART'
_computing_data_reduction 'Bruker SHELXTL'
_computing_molecular_graphics 'Bruker SHELXTL'
_computing_publication_material 'Bruker SHELXTL'
_computing_structure_refinement 'SHELXL-97 (Sheldrick, 1997)'
_computing_structure_solution 'SHELXS-97 (Sheldrick, 1990)'
_diffrn_ambient_temperature 296(2)
_diffrn_measured_fraction_theta_full 0.996
_diffrn_measured_fraction_theta_max 0.996
_diffrn_measurement_device_type 'CCD area detector'
_diffrn_measurement_method 'phi and omega scans'
_diffrn_radiation_monochromator graphite
_diffrn_radiation_source 'fine-focus sealed tube'
_diffrn_radiation_type MoK\a
_diffrn_radiation_wavelength 0.71073
_diffrn_reflns_av_R_equivalents 0.0282
_diffrn_reflns_av_sigmaI/netI 0.0284
_diffrn_reflns_limit_h_max 15
_diffrn_reflns_limit_h_min -10
_diffrn_reflns_limit_k_max 20
_diffrn_reflns_limit_k_min -20
_diffrn_reflns_limit_l_max 15
_diffrn_reflns_limit_l_min -14
_diffrn_reflns_number 15207
_diffrn_reflns_theta_full 23.28
_diffrn_reflns_theta_max 23.28
_diffrn_reflns_theta_min 1.49
_exptl_absorpt_coefficient_mu 7.153
_exptl_absorpt_correction_T_max 1.000000
_exptl_absorpt_correction_T_min 0.595932
_exptl_absorpt_correction_type SADABS
_exptl_crystal_colour COLORLESS
_exptl_crystal_density_diffrn 1.901
_exptl_crystal_density_method 'not measured'
_exptl_crystal_description BLOCK
_exptl_crystal_F_000 1904
_exptl_crystal_size_max 0.13
_exptl_crystal_size_mid 0.17
_exptl_crystal_size_min 0.28
_refine_diff_density_max 0.971
_refine_diff_density_min -0.770
_refine_diff_density_rms 0.095
_refine_ls_extinction_coef 0.00099(5)
_refine_ls_extinction_expression Fc^*^=kFc[1+0.001xFc^2^\l^3^/sin(2\q)]^-1/4^
_refine_ls_extinction_method SHELXL
_refine_ls_goodness_of_fit_ref 1.004
_refine_ls_hydrogen_treatment mixed
_refine_ls_matrix_type full
_refine_ls_number_parameters 422
_refine_ls_number_reflns 4993
_refine_ls_number_restraints 0
_refine_ls_restrained_S_all 1.004
_refine_ls_R_factor_all 0.0353
_refine_ls_R_factor_gt 0.0262
_refine_ls_shift/su_max 0.003
_refine_ls_shift/su_mean 0.000
_refine_ls_structure_factor_coef Fsqd
_refine_ls_weighting_details 'calc w=1/[\s^2^(Fo^2^)+(0.0344P)^2^+4.2306P] where P=(Fo^2^+2Fc^2^)/3'
_refine_ls_weighting_scheme calc
_refine_ls_wR_factor_gt 0.0608
_refine_ls_wR_factor_ref 0.0646
_reflns_number_gt 4223
_reflns_number_total 4993
_reflns_threshold_expression >2sigma(I)
_cod_data_source_file b414407d.txt
_cod_depositor_comments
;
The following automatic conversions were performed:
'_symmetry_cell_setting' value 'Monoclinic' changed to 'monoclinic'
according to '/home/saulius/struct/CIF-dictionaries/cif_core.dic'
dictionary named 'cif_core.dic' version 2.4.1 from 2010-06-29.

Automatic conversion script
Id: cif_fix_enum 1527 2010-12-29 10:47:43Z saulius 
;
_cod_original_sg_symbol_H-M P2(1)/c
_cod_database_code 7101158

loop_
_symmetry_equiv_pos_as_xyz
'x, y, z'
'-x, y+1/2, -z+1/2'
'-x, -y, -z'
'x, -y-1/2, z-1/2'

loop_
_atom_site_label
_atom_site_type_symbol
_atom_site_fract_x
_atom_site_fract_y
_atom_site_fract_z
_atom_site_U_iso_or_equiv
_atom_site_adp_type
_atom_site_occupancy
_atom_site_symmetry_multiplicity
_atom_site_calc_flag
_atom_site_refinement_flags
Re1 Re 1.001845(16) 0.052896(13) 0.276588(18) 0.04179(10) Uani 1 1 d .
Cl1 Cl 0.92695(11) 0.08903(8) 0.42581(11) 0.0491(4) Uani 1 1 d .
N1 N 0.9149(3) -0.0456(2) 0.2848(4) 0.0413(11) Uani 1 1 d .
N2 N 0.9154(4) -0.0811(3) 0.3714(4) 0.0425(13) Uani 1 1 d .
H2 H 0.942(4) -0.070(3) 0.418(4) 0.034(19) Uiso 1 1 d .
N3 N 0.8670(3) 0.0974(3) 0.1968(4) 0.0448(12) Uani 1 1 d .
N4 N 0.7793(4) 0.0865(3) 0.2285(5) 0.0515(15) Uani 1 1 d .
H4 H 0.772(5) 0.069(3) 0.271(5) 0.04(2) Uiso 1 1 d .
C1 C 1.0550(5) 0.0223(4) 0.1627(5) 0.0600(18) Uani 1 1 d .
O1 O 1.0926(4) 0.0023(3) 0.0969(4) 0.0876(17) Uani 1 1 d .
C2 C 1.1186(5) 0.0141(3) 0.3503(5) 0.0468(15) Uani 1 1 d .
O2 O 1.1900(3) -0.0073(3) 0.3909(4) 0.0670(13) Uani 1 1 d .
C3 C 1.0702(5) 0.1418(4) 0.2710(5) 0.0585(18) Uani 1 1 d .
O3 O 1.1125(4) 0.1940(3) 0.2682(5) 0.102(2) Uani 1 1 d .
C11 C 0.8642(4) -0.1417(3) 0.3625(5) 0.0447(15) Uani 1 1 d .
C12 C 0.8274(4) -0.1457(3) 0.2656(5) 0.0477(15) Uani 1 1 d .
H12 H 0.7872 -0.1819 0.2362 0.057 Uiso 1 1 calc R
C13 C 0.8603(4) -0.0870(3) 0.2189(5) 0.0444(15) Uani 1 1 d .
C14 C 0.8574(5) -0.1901(4) 0.4482(5) 0.069(2) Uani 1 1 d .
H14A H 0.9122 -0.1816 0.4976 0.103 Uiso 1 1 calc R
H14B H 0.8578 -0.2393 0.4271 0.103 Uiso 1 1 calc R
H14C H 0.7977 -0.1804 0.4752 0.103 Uiso 1 1 calc R
C15 C 0.8420(5) -0.0686(4) 0.1127(5) 0.0665(19) Uani 1 1 d .
H15A H 0.7919 -0.0325 0.1025 0.100 Uiso 1 1 calc R
H15B H 0.8211 -0.1109 0.0756 0.100 Uiso 1 1 calc R
H15C H 0.9012 -0.0506 0.0915 0.100 Uiso 1 1 calc R
C21 C 0.7051(5) 0.1151(4) 0.1680(6) 0.0594(18) Uani 1 1 d .
C22 C 0.7462(5) 0.1456(4) 0.0934(5) 0.0636(19) Uani 1 1 d .
H22 H 0.7132 0.1698 0.0398 0.076 Uiso 1 1 calc R
C23 C 0.8463(5) 0.1341(4) 0.1115(5) 0.0562(17) Uani 1 1 d .
C24 C 0.6015(5) 0.1090(5) 0.1871(8) 0.095(3) Uani 1 1 d .
H24A H 0.5719 0.0678 0.1531 0.142 Uiso 1 1 calc R
H24B H 0.5664 0.1515 0.1640 0.142 Uiso 1 1 calc R
H24C H 0.5994 0.1036 0.2565 0.142 Uiso 1 1 calc R
C25 C 0.9235(5) 0.1554(4) 0.0504(5) 0.077(2) Uani 1 1 d .
H25A H 0.9843 0.1624 0.0920 0.116 Uiso 1 1 calc R
H25B H 0.9048 0.1992 0.0162 0.116 Uiso 1 1 calc R
H25C H 0.9313 0.1181 0.0035 0.116 Uiso 1 1 calc R
Re51 Re 0.496616(17) 0.395596(13) 0.195575(19) 0.04366(10) Uani 1 1 d .
Cl51 Cl 0.56350(11) 0.40347(8) 0.03506(11) 0.0483(4) Uani 1 1 d .
N51 N 0.5843(3) 0.4931(3) 0.2301(3) 0.0440(12) Uani 1 1 d .
N52 N 0.5877(3) 0.5447(3) 0.1604(4) 0.0419(12) Uani 1 1 d .
H52 H 0.560(4) 0.539(3) 0.102(5) 0.042(18) Uiso 1 1 d .
N53 N 0.6344(3) 0.3386(3) 0.2461(4) 0.0482(13) Uani 1 1 d .
N54 N 0.7179(4) 0.3545(3) 0.2088(5) 0.0539(15) Uani 1 1 d .
H54 H 0.718(5) 0.376(3) 0.166(5) 0.04(2) Uiso 1 1 d .
C51 C 0.4466(5) 0.3929(4) 0.3171(6) 0.0634(19) Uani 1 1 d .
O51 O 0.4116(4) 0.3918(4) 0.3906(5) 0.102(2) Uani 1 1 d .
C52 C 0.3815(5) 0.4490(3) 0.1458(5) 0.0500(16) Uani 1 1 d .
O52 O 0.3116(3) 0.4803(3) 0.1202(4) 0.0723(14) Uani 1 1 d .
C53 C 0.4278(5) 0.3094(4) 0.1592(5) 0.0587(18) Uani 1 1 d .
O53 O 0.3864(4) 0.2573(3) 0.1354(5) 0.0949(19) Uani 1 1 d .
C61 C 0.6411(4) 0.6017(3) 0.1950(5) 0.0467(15) Uani 1 1 d .
C62 C 0.6737(5) 0.5865(3) 0.2907(5) 0.0553(17) Uani 1 1 d .
H62 H 0.7131 0.6156 0.3344 0.066 Uiso 1 1 calc R
C63 C 0.6372(4) 0.5195(3) 0.3107(5) 0.0503(16) Uani 1 1 d .
C64 C 0.6562(5) 0.6626(4) 0.1285(6) 0.0658(19) Uani 1 1 d .
H64A H 0.7024 0.6488 0.0849 0.099 Uiso 1 1 calc R
H64B H 0.6811 0.7033 0.1668 0.099 Uiso 1 1 calc R
H64C H 0.5950 0.6750 0.0906 0.099 Uiso 1 1 calc R
C65 C 0.6521(6) 0.4798(4) 0.4051(5) 0.080(2) Uani 1 1 d .
H65A H 0.5897 0.4663 0.4237 0.121 Uiso 1 1 calc R
H65B H 0.6860 0.5100 0.4552 0.121 Uiso 1 1 calc R
H65C H 0.6903 0.4374 0.3977 0.121 Uiso 1 1 calc R
C71 C 0.7939(5) 0.3150(3) 0.2478(6) 0.0572(18) Uani 1 1 d .
C72 C 0.7581(5) 0.2719(3) 0.3145(5) 0.0619(19) Uani 1 1 d .
H72 H 0.7936 0.2382 0.3548 0.074 Uiso 1 1 calc R
C73 C 0.6601(5) 0.2868(3) 0.3120(5) 0.0583(18) Uani 1 1 d .
C74 C 0.8936(5) 0.3231(4) 0.2170(7) 0.090(3) Uani 1 1 d .
H74A H 0.8885 0.3237 0.1465 0.135 Uiso 1 1 calc R
H74B H 0.9340 0.2834 0.2420 0.135 Uiso 1 1 calc R
H74C H 0.9224 0.3673 0.2428 0.135 Uiso 1 1 calc R
C75 C 0.5885(6) 0.2549(4) 0.3727(6) 0.080(2) Uani 1 1 d .
H75A H 0.5677 0.2910 0.4157 0.120 Uiso 1 1 calc R
H75B H 0.6189 0.2160 0.4113 0.120 Uiso 1 1 calc R
H75C H 0.5327 0.2372 0.3304 0.120 Uiso 1 1 calc R

loop_
_atom_site_aniso_label
_atom_site_aniso_U_11
_atom_site_aniso_U_22
_atom_site_aniso_U_33
_atom_site_aniso_U_23
_atom_site_aniso_U_13
_atom_site_aniso_U_12
Re1 0.03286(14) 0.04659(16) 0.04467(17) 0.00542(11) 0.00011(10) -0.00446(11)
Cl1 0.0441(8) 0.0586(9) 0.0428(9) -0.0057(7) -0.0018(7) -0.0006(7)
N1 0.037(3) 0.047(3) 0.040(3) -0.001(2) 0.002(2) -0.002(2)
N2 0.040(3) 0.047(3) 0.039(4) 0.000(3) 0.000(3) -0.003(3)
N3 0.033(3) 0.051(3) 0.048(3) 0.004(2) -0.001(2) -0.005(2)
N4 0.043(3) 0.051(3) 0.059(4) 0.007(3) -0.002(3) -0.005(3)
C1 0.044(4) 0.082(5) 0.050(5) 0.009(4) -0.012(3) -0.010(4)
O1 0.071(4) 0.130(5) 0.066(4) -0.004(3) 0.026(3) 0.000(3)
C2 0.044(4) 0.044(4) 0.052(4) 0.005(3) 0.009(3) -0.003(3)
O2 0.040(3) 0.085(3) 0.073(3) 0.020(3) -0.006(2) 0.005(3)
C3 0.037(4) 0.062(4) 0.070(5) 0.015(4) -0.017(3) -0.006(3)
O3 0.065(3) 0.064(3) 0.167(6) 0.039(4) -0.020(4) -0.028(3)
C11 0.035(3) 0.043(4) 0.057(4) -0.001(3) 0.010(3) -0.002(3)
C12 0.036(3) 0.048(4) 0.058(4) -0.014(3) -0.002(3) -0.003(3)
C13 0.036(3) 0.046(4) 0.049(4) -0.006(3) 0.001(3) 0.003(3)
C14 0.068(5) 0.067(4) 0.072(5) 0.011(4) 0.013(4) -0.011(4)
C15 0.070(5) 0.080(5) 0.045(4) -0.005(4) -0.008(3) -0.006(4)
C21 0.043(4) 0.059(4) 0.070(5) -0.002(4) -0.014(4) 0.003(3)
C22 0.061(5) 0.064(4) 0.058(5) 0.006(4) -0.024(4) 0.004(4)
C23 0.059(4) 0.056(4) 0.050(4) 0.006(3) -0.009(3) 0.003(3)
C24 0.045(5) 0.096(6) 0.138(9) 0.010(6) -0.007(5) 0.011(4)
C25 0.079(5) 0.095(6) 0.057(5) 0.031(4) 0.004(4) -0.001(5)
Re51 0.03197(15) 0.04832(16) 0.04910(17) 0.00324(11) -0.00092(11) -0.00493(11)
Cl51 0.0452(8) 0.0533(9) 0.0444(9) -0.0040(7) -0.0016(7) 0.0028(7)
N51 0.040(3) 0.051(3) 0.040(3) -0.001(2) 0.000(2) -0.004(2)
N52 0.034(3) 0.050(3) 0.040(3) -0.001(3) -0.001(2) -0.007(2)
N53 0.035(3) 0.051(3) 0.057(3) 0.010(3) 0.000(2) -0.007(2)
N54 0.045(3) 0.051(4) 0.065(4) 0.012(3) 0.003(3) 0.000(3)
C51 0.042(4) 0.074(5) 0.068(5) 0.007(4) -0.013(4) -0.004(3)
O51 0.084(4) 0.153(6) 0.075(4) 0.020(4) 0.033(4) -0.006(4)
C52 0.038(4) 0.059(4) 0.052(4) 0.005(3) 0.005(3) -0.010(3)
O52 0.037(3) 0.085(4) 0.093(4) 0.020(3) 0.002(3) 0.009(3)
C53 0.046(4) 0.056(4) 0.072(5) 0.016(4) -0.005(3) -0.005(3)
O53 0.079(4) 0.062(3) 0.134(5) 0.014(3) -0.023(3) -0.023(3)
C61 0.031(3) 0.049(4) 0.060(5) -0.007(3) 0.006(3) 0.000(3)
C62 0.051(4) 0.054(4) 0.056(5) -0.015(3) -0.009(3) -0.005(3)
C63 0.038(3) 0.055(4) 0.054(4) -0.003(3) -0.007(3) 0.002(3)
C64 0.048(4) 0.061(4) 0.087(6) 0.010(4) 0.004(4) -0.010(4)
C65 0.089(6) 0.091(6) 0.055(5) 0.007(4) -0.015(4) -0.020(5)
C71 0.039(4) 0.047(4) 0.082(5) -0.001(4) -0.008(3) 0.004(3)
C72 0.054(4) 0.047(4) 0.077(5) 0.008(4) -0.021(4) 0.001(3)
C73 0.058(4) 0.053(4) 0.059(4) 0.009(3) -0.013(3) -0.012(3)
C74 0.048(4) 0.077(5) 0.146(9) -0.003(5) 0.014(5) 0.013(4)
C75 0.080(5) 0.077(5) 0.080(6) 0.030(4) -0.002(4) -0.020(5)

loop_
_atom_type_symbol
_atom_type_description
_atom_type_scat_dispersion_real
_atom_type_scat_dispersion_imag
_atom_type_scat_source
C C 0.0033 0.0016 'International Tables Vol C Tables 4.2.6.8 and 6.1.1.4'
H H 0.0000 0.0000 'International Tables Vol C Tables 4.2.6.8 and 6.1.1.4'
N N 0.0061 0.0033 'International Tables Vol C Tables 4.2.6.8 and 6.1.1.4'
O O 0.0106 0.0060 'International Tables Vol C Tables 4.2.6.8 and 6.1.1.4'
Cl Cl 0.1484 0.1585 'International Tables Vol C Tables 4.2.6.8 and 6.1.1.4'
Re Re -1.0185 7.2310 'International Tables Vol C Tables 4.2.6.8 and 6.1.1.4'

loop_
_geom_angle_atom_site_label_1
_geom_angle_atom_site_label_2
_geom_angle_atom_site_label_3
_geom_angle
C1 Re1 C3 89.0(3)
C1 Re1 C2 86.3(3)
C3 Re1 C2 87.9(2)
C1 Re1 N3 95.4(2)
C3 Re1 N3 92.4(2)
C2 Re1 N3 178.3(2)
C1 Re1 N1 93.5(2)
C3 Re1 N1 176.4(2)
C2 Re1 N1 94.8(2)
N3 Re1 N1 84.75(17)
C1 Re1 Cl1 177.7(2)
C3 Re1 Cl1 93.3(2)
C2 Re1 Cl1 94.30(18)
N3 Re1 Cl1 83.98(13)
N1 Re1 Cl1 84.14(13)
C13 N1 N2 104.5(5)
C13 N1 Re1 134.8(4)
N2 N1 Re1 120.5(4)
C11 N2 N1 112.9(6)
N4 N3 C23 104.8(5)
N4 N3 Re1 121.2(4)
C23 N3 Re1 133.9(4)
C21 N4 N3 112.6(6)
O1 C1 Re1 175.8(6)
O2 C2 Re1 176.9(5)
O3 C3 Re1 178.7(6)
N2 C11 C12 105.3(6)
N2 C11 C14 121.7(6)
C12 C11 C14 133.1(6)
C11 C12 C13 107.9(5)
N1 C13 C12 109.4(6)
N1 C13 C15 122.6(6)
C12 C13 C15 128.0(6)
N4 C21 C22 105.9(6)
N4 C21 C24 122.3(7)
C22 C21 C24 131.8(7)
C21 C22 C23 107.6(6)
N3 C23 C22 109.2(6)
N3 C23 C25 122.2(6)
C22 C23 C25 128.6(6)
C51 Re51 C53 89.1(3)
C51 Re51 C52 87.1(3)
C53 Re51 C52 89.0(3)
C51 Re51 N51 94.8(2)
C53 Re51 N51 175.6(2)
C52 Re51 N51 93.2(2)
C51 Re51 N53 96.1(2)
C53 Re51 N53 93.3(2)
C52 Re51 N53 176.1(2)
N51 Re51 N53 84.39(18)
C51 Re51 Cl51 178.1(2)
C53 Re51 Cl51 92.6(2)
C52 Re51 Cl51 92.12(19)
N51 Re51 Cl51 83.51(13)
N53 Re51 Cl51 84.61(14)
C63 N51 N52 104.9(5)
C63 N51 Re51 135.0(4)
N52 N51 Re51 120.0(4)
C61 N52 N51 112.1(5)
C73 N53 N54 104.4(5)
C73 N53 Re51 134.5(4)
N54 N53 Re51 121.0(4)
C71 N54 N53 112.9(6)
O51 C51 Re51 177.2(6)
O52 C52 Re51 176.9(6)
O53 C53 Re51 178.8(7)
N52 C61 C62 106.0(5)
N52 C61 C64 119.9(6)
C62 C61 C64 134.1(6)
C61 C62 C63 107.2(6)
N51 C63 C62 109.8(6)
N51 C63 C65 122.7(6)
C62 C63 C65 127.5(6)
N54 C71 C72 105.3(6)
N54 C71 C74 122.2(7)
C72 C71 C74 132.5(7)
C71 C72 C73 107.7(6)
N53 C73 C72 109.7(6)
N53 C73 C75 121.8(6)
C72 C73 C75 128.5(6)

loop_
_geom_bond_atom_site_label_1
_geom_bond_atom_site_label_2
_geom_bond_distance
Re1 C1 1.894(8)
Re1 C3 1.908(7)
Re1 C2 1.926(7)
Re1 N3 2.192(5)
Re1 N1 2.199(5)
Re1 Cl1 2.4971(16)
N1 C13 1.341(7)
N1 N2 1.358(7)
N2 C11 1.327(8)
N3 N4 1.349(7)
N3 C23 1.353(8)
N4 C21 1.340(9)
C1 O1 1.158(8)
C2 O2 1.138(7)
C3 O3 1.135(7)
C11 C12 1.362(8)
C11 C14 1.492(9)
C12 C13 1.371(8)
C13 C15 1.485(9)
C21 C22 1.355(10)
C21 C24 1.487(10)
C22 C23 1.384(9)
C23 C25 1.489(9)
Re51 C51 1.883(8)
Re51 C53 1.896(7)
Re51 C52 1.920(7)
Re51 N51 2.195(5)
Re51 N53 2.205(5)
Re51 Cl51 2.4952(16)
N51 C63 1.337(7)
N51 N52 1.360(7)
N52 C61 1.341(7)
N53 C73 1.337(8)
N53 N54 1.350(7)
N54 C71 1.333(8)
C51 O51 1.172(9)
C52 O52 1.141(7)
C53 O53 1.150(8)
C61 C62 1.361(9)
C61 C64 1.485(9)
C62 C63 1.384(9)
C63 C65 1.480(9)
C71 C72 1.356(9)
C71 C74 1.495(9)
C72 C73 1.374(9)
C73 C75 1.492(9)
